data_4072295
loop_
_publ_author_name
'Ito, Masato'
'Endo, Yoshinori'
'Ikariya, Takao'

_publ_section_title
;
 Well-Defined Triflylamide-Tethered Arene&#x2212;Ru(Tsdpen) Complexes for
 Catalytic Asymmetric Hydrogenation of Ketones
;
_journal_issue 23
_journal_name_full Organometallics
_journal_page_first 6053
_journal_paper_doi 10.1021/om800735z
_journal_volume 27
_journal_year 2008
_chemical_absolute_configuration rmad
_chemical_formula_moiety 'C30 H30 F3 N3 O4 Ru S2, C2 H3 N '
_chemical_formula_sum 'C32 H33 F3 N4 O4 Ru S2'
_chemical_formula_weight 759.82
_space_group_IT_number 4
_symmetry_cell_setting monoclinic
_symmetry_Int_Tables_number 4
_symmetry_space_group_name_Hall 'P 2yb'
_symmetry_space_group_name_H-M 'P 1 21 1'
_cell_angle_alpha 90.0000
_cell_angle_beta 99.369(10)
_cell_angle_gamma 90.0000
_cell_formula_units_Z 2
_cell_length_a 10.3427(18)
_cell_length_b 13.9319(18)
_cell_length_c 11.2884(19)
_cell_measurement_reflns_used 4083
_cell_measurement_temperature 193.1
_cell_measurement_theta_max 27.5
_cell_measurement_theta_min 3.3
_cell_volume 1604.9(4)
_computing_cell_refinement CrystalClear
_computing_data_collection CrystalClear
_computing_data_reduction CrystalStructure
_computing_publication_material 'CrystalStructure 3.8'
_computing_structure_refinement CRYSTALS
_computing_structure_solution SIR92
_diffrn_detector_area_resol_mean 7.31
_diffrn_measured_fraction_theta_full 0.983
_diffrn_measured_fraction_theta_max 0.984
_diffrn_measurement_device_type 'Rigaku Saturn'
_diffrn_measurement_method \w
_diffrn_radiation_type 'Mo K\a'
_diffrn_radiation_wavelength 0.71070
_diffrn_reflns_av_R_equivalents 0.042
_diffrn_reflns_limit_h_max 13
_diffrn_reflns_limit_h_min -13
_diffrn_reflns_limit_k_max 17
_diffrn_reflns_limit_k_min -17
_diffrn_reflns_limit_l_max 14
_diffrn_reflns_limit_l_min -14
_diffrn_reflns_number 17721
_diffrn_reflns_theta_full 27.50
_diffrn_reflns_theta_max 27.48
_exptl_absorpt_coefficient_mu 0.680
_exptl_absorpt_correction_T_max 0.815
_exptl_absorpt_correction_T_min 0.765
_exptl_absorpt_correction_type multi-scan
_exptl_absorpt_process_details 'Jacobson, R. (1998) Private communication'
_exptl_crystal_colour yellow
_exptl_crystal_density_diffrn 1.572
_exptl_crystal_density_method 'not measured'
_exptl_crystal_description block
_exptl_crystal_F_000 776.00
_exptl_crystal_size_max 0.60
_exptl_crystal_size_mid 0.30
_exptl_crystal_size_min 0.30
_refine_diff_density_max 1.73
_refine_diff_density_min -0.77
_refine_ls_abs_structure_details 'Flack, H. D. (1983), Acta Cryst. A39, 876-881.  3343 Friedel Pairs'
_refine_ls_abs_structure_Flack -0.00(3)
_refine_ls_extinction_method none
_refine_ls_goodness_of_fit_ref 1.001
_refine_ls_hydrogen_treatment constr
_refine_ls_number_parameters 449
_refine_ls_number_reflns 7129
_refine_ls_R_factor_gt 0.0383
_refine_ls_shift/su_max 0.0064
_refine_ls_structure_factor_coef Fsqd
_refine_ls_weighting_details 'w = 1/[0.0010Fo^2^ + 0.4450\s(Fo^2^)]/(4Fo^2^)'
_refine_ls_weighting_scheme calc
_refine_ls_wR_factor_ref 0.1132
_reflns_number_gt 6009
_reflns_number_total 7129
_reflns_threshold_expression F^2^>2.0\s(F^2^)
_cod_data_source_file om800735z_si_004.cif
_cod_data_source_block '__PhCH2CH2NTfRuTsdpen_no2'
_cod_original_formula_sum 'C32 H33 F3 N4 O4 Ru S2 '
_cod_database_code 4072295

loop_
_symmetry_equiv_pos_site_id
_symmetry_equiv_pos_as_xyz
1 +X,+Y,+Z
2 -X,1/2+Y,-Z

loop_
_atom_site_label
_atom_site_type_symbol
_atom_site_fract_x
_atom_site_fract_y
_atom_site_fract_z
_atom_site_U_iso_or_equiv
_atom_site_adp_type
_atom_site_occupancy
_atom_site_symmetry_multiplicity
_atom_site_calc_flag
_atom_site_refinement_flags
Ru(1) Ru 0.90026(3) 0.36471(6) 0.58817(3) 0.02202(7) Uani 1.00 1 d .
S(1) S 1.16450(12) 0.21404(10) 0.61710(11) 0.0294(2) Uani 1.00 1 d .
S(2) S 0.77771(11) 0.16941(9) 0.46208(10) 0.0265(2) Uani 1.00 1 d .
F(1) F 1.2741(3) 0.3824(2) 0.6581(4) 0.0693(12) Uani 1.00 1 d .
F(2) F 1.4131(3) 0.2686(2) 0.6632(3) 0.0593(11) Uani 1.00 1 d .
F(3) F 1.3073(3) 0.2884(3) 0.8093(3) 0.0764(13) Uani 1.00 1 d .
O(1) O 1.2052(3) 0.1209(2) 0.6631(3) 0.0467(11) Uani 1.00 1 d .
O(2) O 1.1666(3) 0.2326(2) 0.4923(3) 0.0350(9) Uani 1.00 1 d .
O(3) O 0.7426(3) 0.1656(2) 0.5808(2) 0.0372(9) Uani 1.00 1 d .
O(4) O 0.8733(3) 0.0989(2) 0.4353(3) 0.0353(9) Uani 1.00 1 d .
N(1) N 1.0363(3) 0.2512(2) 0.6561(3) 0.0272(9) Uani 1.00 1 d .
N(2) N 1.0153(3) 0.4075(2) 0.4578(3) 0.0255(9) Uani 1.00 1 d .
N(3) N 0.8194(3) 0.2777(2) 0.4384(3) 0.0213(8) Uani 1.00 1 d .
N(4) N 0.4342(8) 0.4216(6) 0.4284(8) 0.107(3) Uani 1.00 1 d .
C(1) C 1.2962(5) 0.2928(4) 0.6893(5) 0.0438(15) Uani 1.00 1 d .
C(2) C 1.0119(5) 0.2202(3) 0.7764(4) 0.0343(13) Uani 1.00 1 d .
C(3) C 0.9967(5) 0.3094(3) 0.8523(4) 0.0374(13) Uani 1.00 1 d .
C(4) C 0.9054(4) 0.3778(4) 0.7780(3) 0.0309(11) Uani 1.00 1 d .
C(5) C 0.9537(5) 0.4655(3) 0.7354(4) 0.0338(13) Uani 1.00 1 d .
C(6) C 0.8774(5) 0.5142(3) 0.6380(4) 0.0315(12) Uani 1.00 1 d .
C(7) C 0.7546(4) 0.4804(3) 0.5846(4) 0.0314(12) Uani 1.00 1 d .
C(8) C 0.7050(4) 0.3960(3) 0.6284(4) 0.0314(12) Uani 1.00 1 d .
C(9) C 0.7773(4) 0.3461(3) 0.7275(3) 0.0339(13) Uani 1.00 1 d .
C(10) C 0.9374(4) 0.3942(3) 0.3361(3) 0.0225(10) Uani 1.00 1 d .
C(11) C 0.8825(4) 0.2921(3) 0.3304(3) 0.0230(10) Uani 1.00 1 d .
C(12) C 1.0168(4) 0.4155(3) 0.2377(3) 0.0252(11) Uani 1.00 1 d .
C(13) C 1.1370(4) 0.3704(5) 0.2369(3) 0.0403(12) Uani 1.00 1 d .
C(14) C 1.2112(5) 0.3939(4) 0.1481(4) 0.0442(15) Uani 1.00 1 d .
C(15) C 1.1666(5) 0.4593(4) 0.0615(4) 0.0411(15) Uani 1.00 1 d .
C(16) C 1.0449(5) 0.5014(3) 0.0589(4) 0.0384(14) Uani 1.00 1 d .
C(17) C 0.9708(5) 0.4791(3) 0.1468(3) 0.0287(11) Uani 1.00 1 d .
C(18) C 0.7906(4) 0.2797(3) 0.2113(4) 0.0274(11) Uani 1.00 1 d .
C(19) C 0.8255(4) 0.2217(3) 0.1216(4) 0.0310(12) Uani 1.00 1 d .
C(20) C 0.7428(5) 0.2137(4) 0.0113(4) 0.0394(14) Uani 1.00 1 d .
C(21) C 0.6263(5) 0.2624(5) -0.0091(4) 0.0505(17) Uani 1.00 1 d .
C(22) C 0.5905(4) 0.3196(4) 0.0794(4) 0.0423(14) Uani 1.00 1 d .
C(23) C 0.6727(4) 0.3289(3) 0.1905(4) 0.0337(12) Uani 1.00 1 d .
C(24) C 0.6315(4) 0.1453(3) 0.3603(4) 0.0278(11) Uani 1.00 1 d .
C(25) C 0.5147(4) 0.1869(3) 0.3784(4) 0.0317(12) Uani 1.00 1 d .
C(26) C 0.4021(5) 0.1712(4) 0.2977(5) 0.0432(15) Uani 1.00 1 d .
C(27) C 0.4042(5) 0.1124(4) 0.1967(5) 0.0465(16) Uani 1.00 1 d .
C(28) C 0.5205(5) 0.0703(4) 0.1815(4) 0.0393(14) Uani 1.00 1 d .
C(29) C 0.6342(4) 0.0857(3) 0.2617(4) 0.0338(12) Uani 1.00 1 d .
C(30) C 0.2798(6) 0.0998(6) 0.1038(6) 0.071(2) Uani 1.00 1 d .
C(31) C 0.4450(7) 0.4849(6) 0.3630(7) 0.067(2) Uani 1.00 1 d .
C(32) C 0.4590(7) 0.5571(6) 0.2793(9) 0.090(3) Uani 1.00 1 d .
H(1) H 1.0387 0.4732 0.4693 0.031 Uiso 1.00 1 c R
H(2) H 1.0925 0.3695 0.4657 0.031 Uiso 1.00 1 c R
H(3) H 0.9336 0.1834 0.7680 0.040 Uiso 1.00 1 c R
H(4) H 1.0833 0.1824 0.8143 0.040 Uiso 1.00 1 c R
H(5) H 0.9618 0.2917 0.9220 0.045 Uiso 1.00 1 c R
H(6) H 1.0798 0.3390 0.8756 0.044 Uiso 1.00 1 c R
H(7) H 1.0353 0.4912 0.7726 0.041 Uiso 1.00 1 c R
H(8) H 0.9106 0.5714 0.6084 0.039 Uiso 1.00 1 c R
H(9) H 0.7060 0.5142 0.5189 0.039 Uiso 1.00 1 c R
H(10) H 0.6218 0.3724 0.5921 0.039 Uiso 1.00 1 c R
H(11) H 0.7395 0.2923 0.7607 0.042 Uiso 1.00 1 c R
H(12) H 0.8656 0.4376 0.3275 0.027 Uiso 1.00 1 c R
H(13) H 0.9530 0.2480 0.3333 0.028 Uiso 1.00 1 c R
H(14) H 1.1688 0.3245 0.2969 0.049 Uiso 1.00 1 c R
H(15) H 1.2936 0.3638 0.1480 0.054 Uiso 1.00 1 c R
H(16) H 1.2189 0.4760 0.0028 0.051 Uiso 1.00 1 c R
H(17) H 1.0122 0.5452 -0.0033 0.046 Uiso 1.00 1 c R
H(18) H 0.8872 0.5080 0.1446 0.034 Uiso 1.00 1 c R
H(19) H 0.9063 0.1878 0.1352 0.037 Uiso 1.00 1 c R
H(20) H 0.7674 0.1740 -0.0498 0.047 Uiso 1.00 1 c R
H(21) H 0.5702 0.2569 -0.0843 0.060 Uiso 1.00 1 c R
H(22) H 0.5093 0.3529 0.0654 0.049 Uiso 1.00 1 c R
H(23) H 0.6475 0.3686 0.2512 0.041 Uiso 1.00 1 c R
H(24) H 0.5124 0.2267 0.4463 0.039 Uiso 1.00 1 c R
H(25) H 0.3222 0.1999 0.3103 0.052 Uiso 1.00 1 c R
H(26) H 0.5224 0.0297 0.1142 0.047 Uiso 1.00 1 c R
H(27) H 0.7136 0.0556 0.2500 0.041 Uiso 1.00 1 c R
H(28) H 0.2820 0.0392 0.0655 0.083 Uiso 1.00 1 c R
H(29) H 0.2750 0.1493 0.0454 0.083 Uiso 1.00 1 c R
H(30) H 0.2052 0.1029 0.1429 0.083 Uiso 1.00 1 c R
H(31) H 0.4216 0.5352 0.2016 0.107 Uiso 1.00 1 c R
H(32) H 0.5494 0.5705 0.2809 0.107 Uiso 1.00 1 c R
H(33) H 0.4154 0.6138 0.2978 0.106 Uiso 1.00 1 c R

loop_
_atom_site_aniso_label
_atom_site_aniso_U_11
_atom_site_aniso_U_22
_atom_site_aniso_U_33
_atom_site_aniso_U_12
_atom_site_aniso_U_13
_atom_site_aniso_U_23
Ru(1) 0.02672(16) 0.01970(16) 0.02033(15) -0.00061(15) 0.00590(11) 0.00078(15)
S(1) 0.0305(5) 0.0224(5) 0.0346(6) 0.0026(4) 0.0028(4) 0.0008(4)
S(2) 0.0280(5) 0.0211(5) 0.0296(5) -0.0024(4) 0.0020(4) 0.0042(4)
F(1) 0.0539(19) 0.034(2) 0.114(3) -0.0040(16) -0.0034(19) -0.011(2)
F(2) 0.0300(16) 0.068(2) 0.080(2) -0.0010(16) 0.0087(16) 0.003(2)
F(3) 0.053(2) 0.125(3) 0.046(2) -0.020(2) -0.0077(16) -0.020(2)
O(1) 0.052(2) 0.030(2) 0.058(2) 0.0132(17) 0.0097(19) 0.0047(17)
O(2) 0.0367(18) 0.037(2) 0.0318(17) 0.0071(15) 0.0085(14) -0.0036(14)
O(3) 0.0434(19) 0.041(2) 0.0273(16) -0.0144(17) 0.0061(14) 0.0045(15)
O(4) 0.0307(16) 0.0209(17) 0.052(2) 0.0046(13) 0.0008(15) 0.0040(15)
N(1) 0.0288(19) 0.025(2) 0.0267(19) 0.0072(15) 0.0012(15) 0.0013(15)
N(2) 0.0305(19) 0.0207(17) 0.0250(18) -0.0022(15) 0.0036(14) -0.0001(14)
N(3) 0.0275(18) 0.0185(19) 0.0180(16) -0.0053(14) 0.0042(13) 0.0004(13)
N(4) 0.116(6) 0.082(5) 0.112(6) 0.006(4) -0.017(5) 0.006(4)
C(1) 0.032(2) 0.048(3) 0.049(3) -0.005(2) -0.000(2) -0.002(2)
C(2) 0.038(2) 0.031(2) 0.031(2) 0.003(2) -0.002(2) 0.011(2)
C(3) 0.046(2) 0.039(3) 0.026(2) 0.003(2) 0.003(2) 0.001(2)
C(4) 0.041(2) 0.036(3) 0.0171(17) 0.008(2) 0.0092(15) -0.0048(19)
C(5) 0.041(2) 0.026(2) 0.036(2) -0.005(2) 0.010(2) -0.010(2)
C(6) 0.053(2) 0.014(2) 0.030(2) 0.0003(19) 0.016(2) -0.0029(18)
C(7) 0.036(2) 0.025(2) 0.036(2) 0.0107(19) 0.015(2) 0.0043(19)
C(8) 0.027(2) 0.039(2) 0.030(2) 0.0025(18) 0.0097(18) -0.0020(18)
C(9) 0.040(2) 0.040(3) 0.027(2) 0.001(2) 0.0181(18) 0.002(2)
C(10) 0.025(2) 0.025(2) 0.0173(18) 0.0015(15) 0.0043(15) 0.0023(15)
C(11) 0.023(2) 0.025(2) 0.021(2) -0.0000(17) 0.0051(16) -0.0027(17)
C(12) 0.027(2) 0.024(2) 0.026(2) -0.0082(17) 0.0066(16) -0.0002(17)
C(13) 0.036(2) 0.054(3) 0.032(2) 0.001(3) 0.0087(17) 0.010(3)
C(14) 0.033(2) 0.063(4) 0.039(2) -0.003(2) 0.013(2) 0.005(2)
C(15) 0.046(2) 0.050(3) 0.030(2) -0.016(2) 0.016(2) -0.005(2)
C(16) 0.055(3) 0.037(2) 0.024(2) -0.012(2) 0.007(2) 0.003(2)
C(17) 0.043(2) 0.020(2) 0.023(2) 0.0003(19) 0.0043(19) -0.0015(17)
C(18) 0.023(2) 0.034(2) 0.025(2) 0.0004(18) 0.0032(16) 0.0054(18)
C(19) 0.031(2) 0.036(2) 0.027(2) 0.002(2) 0.0070(18) -0.0051(19)
C(20) 0.044(2) 0.047(3) 0.028(2) -0.014(2) 0.008(2) -0.010(2)
C(21) 0.043(3) 0.085(4) 0.024(2) -0.014(3) 0.004(2) -0.004(2)
C(22) 0.025(2) 0.056(3) 0.043(2) 0.006(2) -0.004(2) 0.014(2)
C(23) 0.028(2) 0.038(2) 0.035(2) 0.0058(19) 0.0068(19) 0.002(2)
C(24) 0.030(2) 0.020(2) 0.033(2) -0.0065(17) 0.0063(18) 0.0038(18)
C(25) 0.026(2) 0.028(2) 0.042(2) -0.0022(18) 0.0085(19) -0.003(2)
C(26) 0.025(2) 0.042(3) 0.063(3) -0.003(2) 0.010(2) 0.015(2)
C(27) 0.039(2) 0.050(3) 0.046(3) -0.024(2) -0.007(2) 0.015(2)
C(28) 0.044(2) 0.035(2) 0.038(2) -0.015(2) 0.005(2) -0.007(2)
C(29) 0.034(2) 0.025(2) 0.044(2) 0.0003(19) 0.010(2) 0.002(2)
C(30) 0.050(3) 0.098(6) 0.059(4) -0.020(3) -0.012(3) 0.017(4)
C(31) 0.053(3) 0.075(5) 0.067(4) 0.009(3) -0.005(3) -0.023(4)
C(32) 0.057(4) 0.069(5) 0.141(8) -0.007(4) 0.008(5) -0.012(5)

loop_
_atom_type_symbol
_atom_type_description
_atom_type_scat_dispersion_real
_atom_type_scat_dispersion_imag
_atom_type_scat_source
C C 0.003 0.002
;
International Tables for Crystallography
(1992, Vol. C, Tables 4.2.6.8 and 6.1.1.4)
;
H H 0.000 0.000
;
International Tables for Crystallography
(1992, Vol. C, Table 6.1.1.4)
;
F F 0.017 0.010
;
International Tables for Crystallography
(1992, Vol. C, Tables 4.2.6.8 and 6.1.1.4)
;
N N 0.006 0.003
;
International Tables for Crystallography
(1992, Vol. C, Tables 4.2.6.8 and 6.1.1.4)
;
O O 0.011 0.006
;
International Tables for Crystallography
(1992, Vol. C, Tables 4.2.6.8 and 6.1.1.4)
;
Ru Ru -1.259 0.836
;
International Tables for Crystallography
(1992, Vol. C, Tables 4.2.6.8 and 6.1.1.4)
;
S S 0.125 0.123
;
International Tables for Crystallography
(1992, Vol. C, Tables 4.2.6.8 and 6.1.1.4)
;

loop_
_geom_angle_atom_site_label_1
_geom_angle_atom_site_label_2
_geom_angle_atom_site_label_3
_geom_angle
_geom_angle_publ_flag
N(1) Ru(1) N(2) 92.60(14) yes
N(1) Ru(1) N(3) 90.79(13) yes
N(1) Ru(1) C(4) 78.45(17) yes
N(1) Ru(1) C(5) 97.50(16) yes
N(1) Ru(1) C(6) 134.08(15) yes
N(1) Ru(1) C(7) 160.28(16) yes
N(1) Ru(1) C(8) 129.74(16) yes
N(1) Ru(1) C(9) 94.51(16) yes
N(2) Ru(1) N(3) 78.59(13) yes
N(2) Ru(1) C(4) 138.06(16) yes
N(2) Ru(1) C(5) 104.29(17) yes
N(2) Ru(1) C(6) 90.39(17) yes
N(2) Ru(1) C(7) 103.91(17) yes
N(2) Ru(1) C(8) 136.84(15) yes
N(2) Ru(1) C(9) 170.47(18) yes
N(3) Ru(1) C(4) 141.48(17) yes
N(3) Ru(1) C(5) 171.03(16) yes
N(3) Ru(1) C(6) 134.52(15) yes
N(3) Ru(1) C(7) 102.85(15) yes
N(3) Ru(1) C(8) 91.24(15) yes
N(3) Ru(1) C(9) 107.60(16) yes
C(4) Ru(1) C(5) 38.7(2) yes
C(4) Ru(1) C(6) 69.31(19) yes
C(4) Ru(1) C(7) 82.03(18) yes
C(4) Ru(1) C(8) 69.41(16) yes
C(4) Ru(1) C(9) 38.34(16) yes
C(5) Ru(1) C(6) 37.98(17) yes
C(5) Ru(1) C(7) 68.27(17) yes
C(5) Ru(1) C(8) 80.85(18) yes
C(5) Ru(1) C(9) 68.49(19) yes
C(6) Ru(1) C(7) 37.15(17) yes
C(6) Ru(1) C(8) 67.25(19) yes
C(6) Ru(1) C(9) 80.11(19) yes
C(7) Ru(1) C(8) 37.37(18) yes
C(7) Ru(1) C(9) 67.97(19) yes
C(8) Ru(1) C(9) 37.89(16) yes
O(1) S(1) O(2) 117.8(2) yes
O(1) S(1) N(1) 114.4(2) yes
O(1) S(1) C(1) 103.1(2) yes
O(2) S(1) N(1) 111.6(2) yes
O(2) S(1) C(1) 101.5(2) yes
N(1) S(1) C(1) 106.4(2) yes
O(3) S(2) O(4) 116.7(2) yes
O(3) S(2) N(3) 107.7(2) yes
O(3) S(2) C(24) 106.1(2) yes
O(4) S(2) N(3) 112.9(2) yes
O(4) S(2) C(24) 105.8(2) yes
N(3) S(2) C(24) 107.09(19) yes
Ru(1) N(1) S(1) 132.6(2) yes
Ru(1) N(1) C(2) 109.7(2) yes
S(1) N(1) C(2) 116.3(3) yes
Ru(1) N(2) C(10) 108.9(2) yes
Ru(1) N(3) S(2) 118.88(18) yes
Ru(1) N(3) C(11) 113.9(2) yes
S(2) N(3) C(11) 115.4(2) yes
S(1) C(1) F(1) 111.5(3) yes
S(1) C(1) F(2) 112.6(4) yes
S(1) C(1) F(3) 110.9(4) yes
F(1) C(1) F(2) 107.9(5) yes
F(1) C(1) F(3) 107.3(5) yes
F(2) C(1) F(3) 106.3(4) yes
N(1) C(2) C(3) 108.9(4) yes
C(2) C(3) C(4) 108.4(3) yes
Ru(1) C(4) C(3) 114.6(3) yes
Ru(1) C(4) C(5) 72.0(2) yes
Ru(1) C(4) C(9) 72.8(2) yes
C(3) C(4) C(5) 120.5(4) yes
C(3) C(4) C(9) 119.2(4) yes
C(5) C(4) C(9) 118.9(4) yes
Ru(1) C(5) C(4) 69.3(2) yes
Ru(1) C(5) C(6) 71.1(2) yes
C(4) C(5) C(6) 119.2(4) yes
Ru(1) C(6) C(5) 70.9(2) yes
Ru(1) C(6) C(7) 72.3(2) yes
C(5) C(6) C(7) 121.7(4) yes
Ru(1) C(7) C(6) 70.5(2) yes
Ru(1) C(7) C(8) 70.6(2) yes
C(6) C(7) C(8) 119.3(4) yes
Ru(1) C(8) C(7) 72.0(2) yes
Ru(1) C(8) C(9) 71.4(2) yes
C(7) C(8) C(9) 120.7(4) yes
Ru(1) C(9) C(4) 68.9(2) yes
Ru(1) C(9) C(8) 70.7(2) yes
C(4) C(9) C(8) 119.9(4) yes
N(2) C(10) C(11) 107.3(3) yes
N(2) C(10) C(12) 112.1(3) yes
C(11) C(10) C(12) 113.1(3) yes
N(3) C(11) C(10) 107.5(3) yes
N(3) C(11) C(18) 114.4(3) yes
C(10) C(11) C(18) 108.4(3) yes
C(10) C(12) C(13) 120.5(4) yes
C(10) C(12) C(17) 120.6(4) yes
C(13) C(12) C(17) 119.0(4) yes
C(12) C(13) C(14) 119.6(5) yes
C(13) C(14) C(15) 120.7(5) yes
C(14) C(15) C(16) 120.0(5) yes
C(15) C(16) C(17) 119.8(4) yes
C(12) C(17) C(16) 120.9(4) yes
C(11) C(18) C(19) 120.7(3) yes
C(11) C(18) C(23) 119.9(4) yes
C(19) C(18) C(23) 119.4(4) yes
C(18) C(19) C(20) 120.2(4) yes
C(19) C(20) C(21) 120.3(5) yes
C(20) C(21) C(22) 119.9(4) yes
C(21) C(22) C(23) 120.5(4) yes
C(18) C(23) C(22) 119.6(4) yes
S(2) C(24) C(25) 119.8(3) yes
S(2) C(24) C(29) 120.3(3) yes
C(25) C(24) C(29) 119.9(4) yes
C(24) C(25) C(26) 120.1(4) yes
C(25) C(26) C(27) 120.4(5) yes
C(26) C(27) C(28) 118.6(4) yes
C(26) C(27) C(30) 120.0(5) yes
C(28) C(27) C(30) 121.3(5) yes
C(27) C(28) C(29) 121.4(5) yes
C(24) C(29) C(28) 119.5(4) yes
N(4) C(31) C(32) 176.7(10) yes
Ru(1) N(2) H(1) 109.6 no
Ru(1) N(2) H(2) 109.6 no
C(10) N(2) H(1) 109.5 no
C(10) N(2) H(2) 109.8 no
H(1) N(2) H(2) 109.5 no
N(1) C(2) H(3) 109.5 no
N(1) C(2) H(4) 109.8 no
C(3) C(2) H(3) 109.3 no
C(3) C(2) H(4) 109.9 no
H(3) C(2) H(4) 109.5 no
C(2) C(3) H(5) 109.8 no
C(2) C(3) H(6) 109.6 no
C(4) C(3) H(5) 109.8 no
C(4) C(3) H(6) 109.8 no
H(5) C(3) H(6) 109.5 no
Ru(1) C(5) H(7) 132.6 no
C(4) C(5) H(7) 120.5 no
C(6) C(5) H(7) 120.3 no
Ru(1) C(6) H(8) 130.6 no
C(5) C(6) H(8) 119.2 no
C(7) C(6) H(8) 119.1 no
Ru(1) C(7) H(9) 130.5 no
C(6) C(7) H(9) 119.9 no
C(8) C(7) H(9) 120.8 no
Ru(1) C(8) H(10) 130.1 no
C(7) C(8) H(10) 119.6 no
C(9) C(8) H(10) 119.6 no
Ru(1) C(9) H(11) 134.4 no
C(4) C(9) H(11) 120.2 no
C(8) C(9) H(11) 119.9 no
N(2) C(10) H(12) 108.2 no
C(11) C(10) H(12) 108.0 no
C(12) C(10) H(12) 108.0 no
N(3) C(11) H(13) 108.7 no
C(10) C(11) H(13) 108.8 no
C(18) C(11) H(13) 108.8 no
C(12) C(13) H(14) 120.3 no
C(14) C(13) H(14) 120.1 no
C(13) C(14) H(15) 119.6 no
C(15) C(14) H(15) 119.7 no
C(14) C(15) H(16) 120.0 no
C(16) C(15) H(16) 120.0 no
C(15) C(16) H(17) 120.0 no
C(17) C(16) H(17) 120.2 no
C(12) C(17) H(18) 119.6 no
C(16) C(17) H(18) 119.6 no
C(18) C(19) H(19) 119.8 no
C(20) C(19) H(19) 120.0 no
C(19) C(20) H(20) 119.8 no
C(21) C(20) H(20) 119.9 no
C(20) C(21) H(21) 120.2 no
C(22) C(21) H(21) 119.9 no
C(21) C(22) H(22) 119.8 no
C(23) C(22) H(22) 119.6 no
C(18) C(23) H(23) 120.2 no
C(22) C(23) H(23) 120.2 no
C(24) C(25) H(24) 120.0 no
C(26) C(25) H(24) 119.9 no
C(25) C(26) H(25) 119.9 no
C(27) C(26) H(25) 119.7 no
C(27) C(28) H(26) 119.2 no
C(29) C(28) H(26) 119.4 no
C(24) C(29) H(27) 120.2 no
C(28) C(29) H(27) 120.3 no
C(27) C(30) H(28) 109.5 no
C(27) C(30) H(29) 109.6 no
C(27) C(30) H(30) 109.4 no
H(28) C(30) H(29) 109.5 no
H(28) C(30) H(30) 109.5 no
H(29) C(30) H(30) 109.5 no
C(31) C(32) H(31) 108.7 no
C(31) C(32) H(32) 109.7 no
C(31) C(32) H(33) 110.1 no
H(31) C(32) H(32) 109.5 no
H(31) C(32) H(33) 109.5 no
H(32) C(32) H(33) 109.5 no

loop_
_geom_bond_atom_site_label_1
_geom_bond_atom_site_label_2
_geom_bond_distance
_geom_bond_publ_flag
Ru(1) N(1) 2.172(3) yes
Ru(1) N(2) 2.124(3) yes
Ru(1) N(3) 2.137(3) yes
Ru(1) C(4) 2.142(4) yes
Ru(1) C(5) 2.177(4) yes
Ru(1) C(6) 2.180(4) yes
Ru(1) C(7) 2.203(4) yes
Ru(1) C(8) 2.185(4) yes
Ru(1) C(9) 2.193(4) yes
S(1) O(1) 1.436(4) yes
S(1) O(2) 1.436(3) yes
S(1) N(1) 1.552(4) yes
S(1) C(1) 1.834(5) yes
S(2) O(3) 1.445(3) yes
S(2) O(4) 1.459(3) yes
S(2) N(3) 1.603(3) yes
S(2) C(24) 1.776(4) yes
F(1) C(1) 1.307(7) yes
F(2) C(1) 1.333(6) yes
F(3) C(1) 1.342(7) yes
N(1) C(2) 1.485(6) yes
N(2) C(10) 1.487(4) yes
N(3) C(11) 1.487(5) yes
N(4) C(31) 1.168(13) yes
C(2) C(3) 1.532(7) yes
C(3) C(4) 1.499(6) yes
C(4) C(5) 1.431(7) yes
C(4) C(9) 1.425(6) yes
C(5) C(6) 1.418(6) yes
C(6) C(7) 1.396(6) yes
C(7) C(8) 1.406(6) yes
C(8) C(9) 1.421(6) yes
C(10) C(11) 1.529(6) yes
C(10) C(12) 1.514(6) yes
C(11) C(18) 1.525(5) yes
C(12) C(13) 1.394(6) yes
C(12) C(17) 1.381(6) yes
C(13) C(14) 1.398(7) yes
C(14) C(15) 1.361(7) yes
C(15) C(16) 1.384(8) yes
C(16) C(17) 1.384(7) yes
C(18) C(19) 1.388(6) yes
C(18) C(23) 1.385(6) yes
C(19) C(20) 1.395(6) yes
C(20) C(21) 1.369(8) yes
C(21) C(22) 1.375(8) yes
C(22) C(23) 1.402(6) yes
C(24) C(25) 1.385(6) yes
C(24) C(29) 1.394(6) yes
C(25) C(26) 1.373(6) yes
C(26) C(27) 1.407(8) yes
C(27) C(28) 1.374(8) yes
C(27) C(30) 1.532(8) yes
C(28) C(29) 1.379(6) yes
C(31) C(32) 1.403(13) yes
N(2) H(1) 0.950 no
N(2) H(2) 0.950 no
C(2) H(3) 0.950 no
C(2) H(4) 0.950 no
C(3) H(5) 0.950 no
C(3) H(6) 0.950 no
C(5) H(7) 0.950 no
C(6) H(8) 0.950 no
C(7) H(9) 0.950 no
C(8) H(10) 0.950 no
C(9) H(11) 0.950 no
C(10) H(12) 0.950 no
C(11) H(13) 0.950 no
C(13) H(14) 0.950 no
C(14) H(15) 0.950 no
C(15) H(16) 0.950 no
C(16) H(17) 0.950 no
C(17) H(18) 0.950 no
C(19) H(19) 0.950 no
C(20) H(20) 0.950 no
C(21) H(21) 0.950 no
C(22) H(22) 0.950 no
C(23) H(23) 0.950 no
C(25) H(24) 0.950 no
C(26) H(25) 0.950 no
C(28) H(26) 0.950 no
C(29) H(27) 0.950 no
C(30) H(28) 0.950 no
C(30) H(29) 0.950 no
C(30) H(30) 0.950 no
C(32) H(31) 0.950 no
C(32) H(32) 0.950 no
C(32) H(33) 0.950 no
